data_4081959
loop_
_publ_author_name
'Klosin, Jerzy'
'Fontaine, Philip P.'
'Figueroa, Ruth'
'McCann, Scott D.'
'Mort, Darrek'

_publ_section_title
;
 Preparation of New Olefin Polymerization Precatalysts by Facile
 Derivatization of Imino--Enamido ZrMe3and HfMe3Complexes
;
_journal_issue 21
_journal_name_full Organometallics
_journal_page_first 6488
_journal_paper_doi 10.1021/om4008339
_journal_volume 32
_journal_year 2013
_chemical_formula_sum 'C38 H60 N2 O Zr'
_chemical_formula_weight 1304.20
_space_group_IT_number 14
_symmetry_cell_setting monoclinic
_symmetry_space_group_name_Hall '-P 2ybc'
_symmetry_space_group_name_H-M 'P 1 21/c 1'
_atom_sites_solution_hydrogens geom
_atom_sites_solution_primary direct
_atom_sites_solution_secondary difmap
_audit_creation_method SHELXL-97
_cell_angle_alpha 90.00
_cell_angle_beta 97.595(2)
_cell_angle_gamma 90.00
_cell_formula_units_Z 8
_cell_length_a 24.9084(7)
_cell_length_b 17.3593(5)
_cell_length_c 16.8788(5)
_cell_measurement_reflns_used 9306
_cell_measurement_temperature 100(2)
_cell_measurement_theta_max 27.89
_cell_measurement_theta_min 2.43
_cell_volume 7234.2(4)
_computing_cell_refinement 'Bruker SAINT'
_computing_data_collection 'Bruker APEX2'
_computing_data_reduction 'Bruker SAINT'
_computing_molecular_graphics 'Bruker SHELXTL'
_computing_publication_material 'Bruker SHELXTL'
_computing_structure_refinement 'SHELXL-97 (Sheldrick, 2008)'
_computing_structure_solution 'SHELXS-97 (Sheldrick, 2008)'
_diffrn_ambient_temperature 100(2)
_diffrn_measured_fraction_theta_full 1.000
_diffrn_measured_fraction_theta_max 1.000
_diffrn_measurement_device_type 'Bruker APEX-II CCD'
_diffrn_measurement_method '\f and \w scans'
_diffrn_radiation_monochromator graphite
_diffrn_radiation_source 'fine-focus sealed tube'
_diffrn_radiation_type MoK\a
_diffrn_radiation_wavelength 0.71073
_diffrn_reflns_av_R_equivalents 0.0259
_diffrn_reflns_av_sigmaI/netI 0.0148
_diffrn_reflns_limit_h_max 31
_diffrn_reflns_limit_h_min -32
_diffrn_reflns_limit_k_max 22
_diffrn_reflns_limit_k_min -22
_diffrn_reflns_limit_l_max 21
_diffrn_reflns_limit_l_min -21
_diffrn_reflns_number 164567
_diffrn_reflns_theta_full 27.50
_diffrn_reflns_theta_max 27.50
_diffrn_reflns_theta_min 0.82
_exptl_absorpt_coefficient_mu 0.334
_exptl_absorpt_correction_T_max 0.9611
_exptl_absorpt_correction_T_min 0.8922
_exptl_absorpt_correction_type multi-scan
_exptl_crystal_colour yellow
_exptl_crystal_density_diffrn 1.197
_exptl_crystal_density_method 'not measured'
_exptl_crystal_description block
_exptl_crystal_F_000 2800
_exptl_crystal_size_max 0.35
_exptl_crystal_size_mid 0.34
_exptl_crystal_size_min 0.12
_refine_diff_density_max 0.892
_refine_diff_density_min -0.754
_refine_diff_density_rms 0.058
_refine_ls_extinction_method none
_refine_ls_goodness_of_fit_ref 1.099
_refine_ls_hydrogen_treatment mixed
_refine_ls_matrix_type full
_refine_ls_number_parameters 783
_refine_ls_number_reflns 16626
_refine_ls_number_restraints 0
_refine_ls_restrained_S_all 1.099
_refine_ls_R_factor_all 0.0373
_refine_ls_R_factor_gt 0.0314
_refine_ls_shift/su_max 0.003
_refine_ls_shift/su_mean 0.000
_refine_ls_structure_factor_coef Fsqd
_refine_ls_weighting_details 'calc w=1/[\s^2^(Fo^2^)+(0.0327P)^2^+6.4459P] where P=(Fo^2^+2Fc^2^)/3'
_refine_ls_weighting_scheme calc
_refine_ls_wR_factor_gt 0.0761
_refine_ls_wR_factor_ref 0.0798
_reflns_number_gt 14875
_reflns_number_total 16626
_reflns_threshold_expression >2sigma(I)
_cod_data_source_file om4008339_si_001.cif
_cod_data_source_block 15
_cod_original_sg_symbol_H-M P2(1)/c
_cod_database_code 4081959

loop_
_symmetry_equiv_pos_as_xyz
'x, y, z'
'-x, y+1/2, -z+1/2'
'-x, -y, -z'
'x, -y-1/2, z-1/2'

loop_
_atom_site_label
_atom_site_type_symbol
_atom_site_fract_x
_atom_site_fract_y
_atom_site_fract_z
_atom_site_U_iso_or_equiv
_atom_site_adp_type
_atom_site_occupancy
_atom_site_symmetry_multiplicity
_atom_site_calc_flag
_atom_site_refinement_flags
Zr1 Zr 0.202608(6) 0.208662(8) 0.386288(8) 0.01074(4) Uani 1 1 d .
O1 O 0.12618(4) 0.23691(7) 0.35530(6) 0.0140(2) Uani 1 1 d .
N1 N 0.21220(5) 0.29698(8) 0.49023(8) 0.0138(3) Uani 1 1 d .
N2 N 0.28309(5) 0.25842(8) 0.39800(7) 0.0122(3) Uani 1 1 d .
C1 C 0.25773(7) 0.33243(9) 0.50716(9) 0.0142(3) Uani 1 1 d .
C2 C 0.27185(7) 0.38644(10) 0.57638(10) 0.0200(3) Uani 1 1 d .
H2A H 0.2848 0.3562 0.6249 0.024 Uiso 1 1 calc R
H2B H 0.2389 0.4148 0.5864 0.024 Uiso 1 1 calc R
C3 C 0.31533(8) 0.44378(11) 0.56079(11) 0.0243(4) Uani 1 1 d .
H3A H 0.3011 0.4783 0.5162 0.029 Uiso 1 1 calc R
H3B H 0.3255 0.4758 0.6090 0.029 Uiso 1 1 calc R
C4 C 0.36474(7) 0.40126(11) 0.53992(10) 0.0215(4) Uani 1 1 d .
H4A H 0.3908 0.4388 0.5229 0.026 Uiso 1 1 calc R
H4B H 0.3826 0.3743 0.5880 0.026 Uiso 1 1 calc R
C5 C 0.34991(7) 0.34390(10) 0.47442(10) 0.0177(3) Uani 1 1 d .
H5A H 0.3772 0.3283 0.4434 0.021 Uiso 1 1 calc R
C6 C 0.29985(6) 0.31301(9) 0.45693(9) 0.0132(3) Uani 1 1 d .
C7 C 0.16931(7) 0.30648(10) 0.54200(10) 0.0167(3) Uani 1 1 d .
H7A H 0.1864 0.3146 0.5977 0.020 Uiso 1 1 calc R
H7B H 0.1479 0.2584 0.5407 0.020 Uiso 1 1 calc R
C8 C 0.13131(7) 0.37347(10) 0.51744(10) 0.0178(3) Uani 1 1 d .
H8A H 0.1124 0.3643 0.4629 0.021 Uiso 1 1 calc R
H8B H 0.1526 0.4215 0.5164 0.021 Uiso 1 1 calc R
C9 C 0.08962(8) 0.38282(11) 0.57547(12) 0.0251(4) Uani 1 1 d .
H9A H 0.0704 0.3334 0.5797 0.030 Uiso 1 1 calc R
H9B H 0.1085 0.3959 0.6291 0.030 Uiso 1 1 calc R
C10 C 0.04874(8) 0.44542(12) 0.54828(13) 0.0296(4) Uani 1 1 d .
H10A H 0.0243 0.4525 0.5886 0.044 Uiso 1 1 calc R
H10B H 0.0277 0.4304 0.4974 0.044 Uiso 1 1 calc R
H10C H 0.0678 0.4938 0.5412 0.044 Uiso 1 1 calc R
C11 C 0.32487(6) 0.23389(9) 0.35219(9) 0.0136(3) Uani 1 1 d .
C12 C 0.35889(6) 0.17212(10) 0.38004(9) 0.0156(3) Uani 1 1 d .
C13 C 0.39585(7) 0.14427(11) 0.33156(10) 0.0208(3) Uani 1 1 d .
H13A H 0.4184 0.1019 0.3494 0.025 Uiso 1 1 calc R
C14 C 0.40030(7) 0.17719(12) 0.25820(10) 0.0235(4) Uani 1 1 d .
H14 H 0.4249 0.1565 0.2252 0.028 Uiso 1 1 calc R
C15 C 0.36881(7) 0.24039(11) 0.23302(10) 0.0212(4) Uani 1 1 d .
H15A H 0.3729 0.2639 0.1834 0.025 Uiso 1 1 calc R
C16 C 0.33108(7) 0.27038(10) 0.27914(9) 0.0165(3) Uani 1 1 d .
C17 C 0.35815(7) 0.13588(10) 0.46195(10) 0.0179(3) Uani 1 1 d .
H17A H 0.3274 0.1590 0.4863 0.021 Uiso 1 1 calc R
C18 C 0.34947(8) 0.04847(11) 0.45705(12) 0.0250(4) Uani 1 1 d .
H18A H 0.3177 0.0370 0.4180 0.037 Uiso 1 1 calc R
H18B H 0.3436 0.0288 0.5096 0.037 Uiso 1 1 calc R
H18C H 0.3815 0.0238 0.4404 0.037 Uiso 1 1 calc R
C19 C 0.41080(7) 0.15377(12) 0.51699(11) 0.0253(4) Uani 1 1 d .
H19A H 0.4152 0.2097 0.5225 0.038 Uiso 1 1 calc R
H19B H 0.4416 0.1321 0.4939 0.038 Uiso 1 1 calc R
H19C H 0.4092 0.1309 0.5697 0.038 Uiso 1 1 calc R
C20 C 0.29929(8) 0.34221(11) 0.25128(10) 0.0218(4) Uani 1 1 d .
H20A H 0.2680 0.3463 0.2825 0.026 Uiso 1 1 calc R
C21 C 0.27681(8) 0.34085(12) 0.16250(11) 0.0281(4) Uani 1 1 d .
H21A H 0.2546 0.2946 0.1508 0.042 Uiso 1 1 calc R
H21B H 0.3069 0.3403 0.1305 0.042 Uiso 1 1 calc R
H21C H 0.2545 0.3868 0.1493 0.042 Uiso 1 1 calc R
C22 C 0.33431(11) 0.41420(13) 0.26856(14) 0.0441(6) Uani 1 1 d .
H22A H 0.3479 0.4163 0.3257 0.066 Uiso 1 1 calc R
H22B H 0.3125 0.4602 0.2534 0.066 Uiso 1 1 calc R
H22C H 0.3649 0.4122 0.2376 0.066 Uiso 1 1 calc R
C23 C 0.20518(7) 0.10437(10) 0.46360(10) 0.0204(3) Uani 1 1 d .
H23A H 0.1822 0.0641 0.4362 0.031 Uiso 1 1 calc R
H23B H 0.1919 0.1175 0.5140 0.031 Uiso 1 1 calc R
H23C H 0.2426 0.0857 0.4746 0.031 Uiso 1 1 calc R
C24 C 0.22086(7) 0.15173(11) 0.27124(9) 0.0190(3) Uani 1 1 d .
H24A H 0.1887 0.1240 0.2465 0.028 Uiso 1 1 calc R
H24B H 0.2510 0.1155 0.2834 0.028 Uiso 1 1 calc R
H24C H 0.2308 0.1913 0.2343 0.028 Uiso 1 1 calc R
C25 C 0.07532(6) 0.26734(10) 0.34127(9) 0.0148(3) Uani 1 1 d .
C26 C 0.03140(7) 0.22630(10) 0.36670(10) 0.0175(3) Uani 1 1 d .
C27 C -0.01757(7) 0.26593(12) 0.36587(12) 0.0256(4) Uani 1 1 d .
H27A H -0.0471 0.2410 0.3856 0.031 Uiso 1 1 calc R
C28 C -0.02416(8) 0.33996(12) 0.33723(12) 0.0295(4) Uani 1 1 d .
H28A H -0.0569 0.3670 0.3411 0.035 Uiso 1 1 calc R
C29 C 0.01690(8) 0.37492(11) 0.30291(11) 0.0244(4) Uani 1 1 d .
H29A H 0.0109 0.4244 0.2794 0.029 Uiso 1 1 calc R
C30 C 0.06717(7) 0.33929(10) 0.30192(10) 0.0176(3) Uani 1 1 d .
C31 C 0.03553(7) 0.14151(10) 0.39280(10) 0.0189(3) Uani 1 1 d .
C32 C 0.06246(7) 0.09261(10) 0.33287(11) 0.0222(4) Uani 1 1 d .
H32A H 0.0642 0.0387 0.3504 0.033 Uiso 1 1 calc R
H32B H 0.0992 0.1117 0.3303 0.033 Uiso 1 1 calc R
H32C H 0.0411 0.0963 0.2799 0.033 Uiso 1 1 calc R
C33 C 0.06631(7) 0.13486(11) 0.47763(10) 0.0240(4) Uani 1 1 d .
H33A H 0.0470 0.1638 0.5149 0.036 Uiso 1 1 calc R
H33B H 0.1029 0.1559 0.4784 0.036 Uiso 1 1 calc R
H33C H 0.0687 0.0806 0.4936 0.036 Uiso 1 1 calc R
C34 C -0.02078(7) 0.10612(12) 0.39546(12) 0.0270(4) Uani 1 1 d .
H34A H -0.0386 0.1324 0.4363 0.041 Uiso 1 1 calc R
H34B H -0.0170 0.0512 0.4086 0.041 Uiso 1 1 calc R
H34C H -0.0427 0.1122 0.3432 0.041 Uiso 1 1 calc R
C35 C 0.10969(7) 0.37554(10) 0.25501(10) 0.0204(3) Uani 1 1 d .
C36 C 0.12671(8) 0.31632(11) 0.19522(10) 0.0251(4) Uani 1 1 d .
H36A H 0.0949 0.3006 0.1583 0.038 Uiso 1 1 calc R
H36B H 0.1425 0.2711 0.2243 0.038 Uiso 1 1 calc R
H36C H 0.1536 0.3395 0.1650 0.038 Uiso 1 1 calc R
C37 C 0.08589(9) 0.44402(11) 0.20470(12) 0.0295(4) Uani 1 1 d .
H37A H 0.0764 0.4852 0.2401 0.044 Uiso 1 1 calc R
H37B H 0.0533 0.4274 0.1699 0.044 Uiso 1 1 calc R
H37C H 0.1127 0.4632 0.1719 0.044 Uiso 1 1 calc R
C38 C 0.15945(8) 0.40605(11) 0.30997(11) 0.0238(4) Uani 1 1 d .
H38A H 0.1478 0.4447 0.3465 0.036 Uiso 1 1 calc R
H38B H 0.1848 0.4296 0.2774 0.036 Uiso 1 1 calc R
H38C H 0.1773 0.3633 0.3409 0.036 Uiso 1 1 calc R
Zr1' Zr 0.292061(6) 0.779926(9) 0.938569(9) 0.01299(4) Uani 1 1 d .
O1' O 0.21620(5) 0.75341(7) 0.94890(7) 0.0155(2) Uani 1 1 d .
N1' N 0.29522(5) 0.68246(8) 0.84479(8) 0.0148(3) Uani 1 1 d .
N2' N 0.37343(5) 0.73308(8) 0.94877(8) 0.0149(3) Uani 1 1 d .
C1' C 0.34178(7) 0.65284(9) 0.83606(9) 0.0149(3) Uani 1 1 d .
C2' C 0.35194(7) 0.59406(10) 0.77403(10) 0.0187(3) Uani 1 1 d .
H2'A H 0.3253 0.6014 0.7257 0.022 Uiso 1 1 calc R
H2'B H 0.3466 0.5418 0.7951 0.022 Uiso 1 1 calc R
C3' C 0.40905(7) 0.60042(12) 0.75132(11) 0.0240(4) Uani 1 1 d .
H3'A H 0.4153 0.5583 0.7141 0.029 Uiso 1 1 calc R
H3'B H 0.4130 0.6500 0.7237 0.029 Uiso 1 1 calc R
C4' C 0.45090(7) 0.59562(11) 0.82561(11) 0.0250(4) Uani 1 1 d .
H4'A H 0.4523 0.5422 0.8464 0.030 Uiso 1 1 calc R
H4'B H 0.4871 0.6085 0.8112 0.030 Uiso 1 1 calc R
C5' C 0.43759(7) 0.64974(10) 0.88976(10) 0.0203(3) Uani 1 1 d .
H5'A H 0.4661 0.6644 0.9300 0.024 Uiso 1 1 calc R
C6' C 0.38775(7) 0.67875(9) 0.89373(9) 0.0153(3) Uani 1 1 d .
C7' C 0.24636(7) 0.66197(10) 0.78930(10) 0.0171(3) Uani 1 1 d .
H7'A H 0.2557 0.6612 0.7341 0.020 Uiso 1 1 calc R
H7'B H 0.2185 0.7023 0.7919 0.020 Uiso 1 1 calc R
C8' C 0.22257(7) 0.58392(10) 0.80773(10) 0.0199(3) Uani 1 1 d .
H8'A H 0.2489 0.5429 0.7998 0.024 Uiso 1 1 calc R
H8'B H 0.2164 0.5828 0.8645 0.024 Uiso 1 1 calc R
C9' C 0.16931(7) 0.56761(11) 0.75481(11) 0.0242(4) Uani 1 1 d .
H9'A H 0.1433 0.6093 0.7622 0.029 Uiso 1 1 calc R
H9'B H 0.1540 0.5188 0.7722 0.029 Uiso 1 1 calc R
C10' C 0.17533(9) 0.56166(13) 0.66626(12) 0.0343(5) Uani 1 1 d .
H10D H 0.1411 0.5439 0.6364 0.051 Uiso 1 1 calc R
H10E H 0.2042 0.5249 0.6591 0.051 Uiso 1 1 calc R
H10F H 0.1845 0.6123 0.6463 0.051 Uiso 1 1 calc R
C11' C 0.41889(6) 0.75837(10) 1.00503(9) 0.0157(3) Uani 1 1 d .
C12' C 0.44997(7) 0.82202(10) 0.98595(10) 0.0171(3) Uani 1 1 d .
C13' C 0.49278(7) 0.84712(11) 1.04165(10) 0.0213(4) Uani 1 1 d .
H13B H 0.5134 0.8905 1.0294 0.026 Uiso 1 1 calc R
C14' C 0.50586(7) 0.81037(12) 1.11417(10) 0.0237(4) Uani 1 1 d .
H14B H 0.5348 0.8287 1.1518 0.028 Uiso 1 1 calc R
C15' C 0.47633(7) 0.74656(11) 1.13131(10) 0.0223(4) Uani 1 1 d .
H15B H 0.4856 0.7208 1.1809 0.027 Uiso 1 1 calc R
C16' C 0.43313(7) 0.71885(10) 1.07762(10) 0.0185(3) Uani 1 1 d .
C17' C 0.43996(7) 0.86208(10) 0.90520(10) 0.0194(3) Uani 1 1 d .
H17B H 0.4072 0.8384 0.8738 0.023 Uiso 1 1 calc R
C18' C 0.42927(9) 0.94793(12) 0.91357(13) 0.0352(5) Uani 1 1 d .
H18D H 0.3986 0.9553 0.9436 0.053 Uiso 1 1 calc R
H18E H 0.4208 0.9710 0.8604 0.053 Uiso 1 1 calc R
H18F H 0.4615 0.9727 0.9421 0.053 Uiso 1 1 calc R
C19' C 0.48813(8) 0.84995(14) 0.85895(11) 0.0321(5) Uani 1 1 d .
H19D H 0.4931 0.7947 0.8503 0.048 Uiso 1 1 calc R
H19E H 0.5209 0.8711 0.8897 0.048 Uiso 1 1 calc R
H19F H 0.4812 0.8762 0.8072 0.048 Uiso 1 1 calc R
C20' C 0.40488(7) 0.64550(11) 1.09865(10) 0.0228(4) Uani 1 1 d .
H20B H 0.3754 0.6340 1.0541 0.027 Uiso 1 1 calc R
C21' C 0.37896(8) 0.65436(13) 1.17579(11) 0.0289(4) Uani 1 1 d .
H21D H 0.3511 0.6945 1.1684 0.043 Uiso 1 1 calc R
H21E H 0.4068 0.6689 1.2198 0.043 Uiso 1 1 calc R
H21F H 0.3625 0.6054 1.1884 0.043 Uiso 1 1 calc R
C22' C 0.44433(8) 0.57727(12) 1.10627(13) 0.0307(4) Uani 1 1 d .
H22D H 0.4598 0.5711 1.0562 0.046 Uiso 1 1 calc R
H22E H 0.4249 0.5302 1.1173 0.046 Uiso 1 1 calc R
H22F H 0.4735 0.5869 1.1501 0.046 Uiso 1 1 calc R
C23' C 0.28827(7) 0.88226(11) 0.85752(11) 0.0242(4) Uani 1 1 d .
H23D H 0.2592 0.9167 0.8693 0.036 Uiso 1 1 calc R
H23E H 0.2811 0.8651 0.8018 0.036 Uiso 1 1 calc R
H23F H 0.3229 0.9098 0.8660 0.036 Uiso 1 1 calc R
C24' C 0.31508(7) 0.83841(11) 1.05897(10) 0.0204(3) Uani 1 1 d .
H24D H 0.2844 0.8688 1.0723 0.031 Uiso 1 1 calc R
H24E H 0.3462 0.8724 1.0562 0.031 Uiso 1 1 calc R
H24F H 0.3246 0.7992 1.1002 0.031 Uiso 1 1 calc R
C25' C 0.16852(7) 0.71421(9) 0.94722(9) 0.0153(3) Uani 1 1 d .
C26' C 0.12123(7) 0.74266(10) 0.90003(10) 0.0185(3) Uani 1 1 d .
C27' C 0.07721(7) 0.69211(12) 0.88512(11) 0.0234(4) Uani 1 1 d .
H27B H 0.0458 0.7083 0.8511 0.028 Uiso 1 1 calc R
C28' C 0.07830(7) 0.61975(11) 0.91832(11) 0.0251(4) Uani 1 1 d .
H28B H 0.0496 0.5845 0.9030 0.030 Uiso 1 1 calc R
C29' C 0.12165(7) 0.59846(10) 0.97437(11) 0.0210(3) Uani 1 1 d .
H29B H 0.1206 0.5503 1.0008 0.025 Uiso 1 1 calc R
C30' C 0.16654(7) 0.64592(10) 0.99274(10) 0.0160(3) Uani 1 1 d .
C31' C 0.11606(7) 0.82604(11) 0.86967(10) 0.0220(4) Uani 1 1 d .
C32' C 0.13679(9) 0.88234(11) 0.93703(12) 0.0289(4) Uani 1 1 d .
H32D H 0.1756 0.8737 0.9533 0.043 Uiso 1 1 calc R
H32E H 0.1171 0.8738 0.9828 0.043 Uiso 1 1 calc R
H32F H 0.1310 0.9354 0.9179 0.043 Uiso 1 1 calc R
C33' C 0.14626(8) 0.83746(12) 0.79697(11) 0.0258(4) Uani 1 1 d .
H33D H 0.1847 0.8255 0.8119 0.039 Uiso 1 1 calc R
H33E H 0.1424 0.8911 0.7789 0.039 Uiso 1 1 calc R
H33F H 0.1310 0.8031 0.7537 0.039 Uiso 1 1 calc R
C34' C 0.05626(8) 0.84678(13) 0.84292(13) 0.0330(5) Uani 1 1 d .
H34D H 0.0423 0.8158 0.7961 0.050 Uiso 1 1 calc R
H34E H 0.0534 0.9016 0.8291 0.050 Uiso 1 1 calc R
H34F H 0.0350 0.8361 0.8865 0.050 Uiso 1 1 calc R
C35' C 0.20999(7) 0.62679(10) 1.06362(9) 0.0169(3) Uani 1 1 d .
C36' C 0.21866(8) 0.69748(10) 1.11891(10) 0.0212(4) Uani 1 1 d .
H36D H 0.2460 0.6855 1.1644 0.032 Uiso 1 1 calc R
H36E H 0.1845 0.7109 1.1383 0.032 Uiso 1 1 calc R
H36F H 0.2310 0.7411 1.0892 0.032 Uiso 1 1 calc R
C37' C 0.19136(8) 0.56132(10) 1.11477(11) 0.0235(4) Uani 1 1 d .
H37D H 0.2176 0.5548 1.1629 0.035 Uiso 1 1 calc R
H37E H 0.1887 0.5134 1.0839 0.035 Uiso 1 1 calc R
H37F H 0.1558 0.5740 1.1302 0.035 Uiso 1 1 calc R
C38' C 0.26326(7) 0.60028(10) 1.03615(10) 0.0199(3) Uani 1 1 d .
H38D H 0.2888 0.5852 1.0828 0.030 Uiso 1 1 calc R
H38E H 0.2787 0.6425 1.0080 0.030 Uiso 1 1 calc R
H38F H 0.2563 0.5561 1.0001 0.030 Uiso 1 1 calc R

loop_
_atom_site_aniso_label
_atom_site_aniso_U_11
_atom_site_aniso_U_22
_atom_site_aniso_U_33
_atom_site_aniso_U_23
_atom_site_aniso_U_13
_atom_site_aniso_U_12
Zr1 0.00919(7) 0.01343(7) 0.00941(7) -0.00011(5) 0.00049(5) 0.00000(5)
O1 0.0106(5) 0.0175(5) 0.0135(5) 0.0010(4) -0.0002(4) 0.0010(4)
N1 0.0139(7) 0.0164(7) 0.0115(6) -0.0007(5) 0.0035(5) 0.0010(5)
N2 0.0108(6) 0.0162(6) 0.0099(6) -0.0016(5) 0.0023(5) 0.0001(5)
C1 0.0169(8) 0.0145(7) 0.0111(7) 0.0007(6) 0.0018(6) 0.0006(6)
C2 0.0202(8) 0.0225(9) 0.0177(8) -0.0072(7) 0.0036(6) -0.0020(7)
C3 0.0279(10) 0.0209(9) 0.0237(9) -0.0074(7) 0.0023(7) -0.0041(7)
C4 0.0203(9) 0.0258(9) 0.0183(8) -0.0036(7) 0.0017(7) -0.0094(7)
C5 0.0168(8) 0.0227(8) 0.0140(7) -0.0005(6) 0.0034(6) -0.0030(6)
C6 0.0147(7) 0.0161(7) 0.0086(6) 0.0004(6) 0.0010(6) -0.0004(6)
C7 0.0157(8) 0.0204(8) 0.0151(7) -0.0012(6) 0.0061(6) -0.0008(6)
C8 0.0157(8) 0.0216(8) 0.0164(8) -0.0024(6) 0.0028(6) 0.0011(6)
C9 0.0213(9) 0.0262(9) 0.0301(10) 0.0025(8) 0.0116(7) 0.0057(7)
C10 0.0200(9) 0.0291(10) 0.0410(11) 0.0012(8) 0.0090(8) 0.0055(8)
C11 0.0097(7) 0.0195(8) 0.0116(7) -0.0036(6) 0.0014(5) -0.0033(6)
C12 0.0110(7) 0.0215(8) 0.0142(7) -0.0032(6) 0.0014(6) -0.0016(6)
C13 0.0142(8) 0.0271(9) 0.0210(8) -0.0045(7) 0.0022(6) 0.0038(7)
C14 0.0151(8) 0.0385(11) 0.0182(8) -0.0086(7) 0.0069(6) -0.0002(7)
C15 0.0180(8) 0.0338(10) 0.0127(7) -0.0027(7) 0.0049(6) -0.0050(7)
C16 0.0149(8) 0.0228(8) 0.0118(7) -0.0024(6) 0.0015(6) -0.0044(6)
C17 0.0147(8) 0.0223(8) 0.0167(8) 0.0011(6) 0.0027(6) 0.0034(6)
C18 0.0217(9) 0.0244(9) 0.0285(9) 0.0026(7) 0.0022(7) 0.0012(7)
C19 0.0224(9) 0.0319(10) 0.0202(8) 0.0018(7) -0.0028(7) 0.0006(8)
C20 0.0272(9) 0.0244(9) 0.0146(8) 0.0034(7) 0.0056(7) -0.0001(7)
C21 0.0320(10) 0.0302(10) 0.0203(9) 0.0047(7) -0.0031(7) -0.0030(8)
C22 0.0685(17) 0.0264(11) 0.0322(11) 0.0013(9) -0.0132(11) -0.0092(11)
C23 0.0162(8) 0.0221(9) 0.0225(8) 0.0066(7) 0.0006(6) -0.0010(7)
C24 0.0127(8) 0.0327(10) 0.0116(7) -0.0018(7) 0.0021(6) -0.0018(7)
C25 0.0119(7) 0.0191(8) 0.0124(7) -0.0037(6) -0.0015(6) 0.0022(6)
C26 0.0128(8) 0.0238(9) 0.0150(7) -0.0048(6) -0.0015(6) -0.0011(6)
C27 0.0129(8) 0.0340(10) 0.0296(10) -0.0062(8) 0.0015(7) -0.0013(7)
C28 0.0156(9) 0.0356(11) 0.0360(11) -0.0068(9) -0.0016(8) 0.0082(8)
C29 0.0240(9) 0.0215(9) 0.0257(9) -0.0023(7) -0.0045(7) 0.0076(7)
C30 0.0177(8) 0.0184(8) 0.0153(7) -0.0031(6) -0.0034(6) 0.0024(6)
C31 0.0153(8) 0.0244(9) 0.0170(8) -0.0019(6) 0.0021(6) -0.0055(7)
C32 0.0234(9) 0.0198(8) 0.0233(9) -0.0030(7) 0.0027(7) -0.0044(7)
C33 0.0226(9) 0.0299(10) 0.0189(8) 0.0006(7) 0.0000(7) -0.0061(7)
C34 0.0205(9) 0.0331(10) 0.0278(9) -0.0026(8) 0.0042(7) -0.0113(8)
C35 0.0257(9) 0.0171(8) 0.0180(8) 0.0034(6) 0.0010(7) 0.0034(7)
C36 0.0356(11) 0.0245(9) 0.0160(8) 0.0045(7) 0.0064(7) 0.0045(8)
C37 0.0373(11) 0.0215(9) 0.0287(10) 0.0085(8) 0.0008(8) 0.0048(8)
C38 0.0252(9) 0.0208(9) 0.0251(9) 0.0039(7) 0.0028(7) -0.0020(7)
Zr1' 0.01239(8) 0.01461(8) 0.01189(7) -0.00034(5) 0.00128(5) -0.00004(5)
O1' 0.0140(6) 0.0183(6) 0.0143(5) 0.0006(4) 0.0021(4) -0.0002(4)
N1' 0.0139(7) 0.0169(7) 0.0131(6) -0.0008(5) -0.0004(5) -0.0016(5)
N2' 0.0133(7) 0.0186(7) 0.0124(6) -0.0022(5) -0.0005(5) -0.0017(5)
C1' 0.0174(8) 0.0151(7) 0.0120(7) 0.0021(6) 0.0013(6) -0.0011(6)
C2' 0.0195(8) 0.0214(8) 0.0150(7) -0.0039(6) 0.0015(6) 0.0007(7)
C3' 0.0217(9) 0.0310(10) 0.0203(8) -0.0067(7) 0.0064(7) 0.0019(7)
C4' 0.0174(9) 0.0297(10) 0.0281(9) -0.0074(8) 0.0039(7) 0.0036(7)
C5' 0.0168(8) 0.0236(9) 0.0196(8) -0.0033(7) -0.0003(6) 0.0001(7)
C6' 0.0164(8) 0.0171(8) 0.0123(7) 0.0005(6) 0.0015(6) -0.0018(6)
C7' 0.0149(8) 0.0194(8) 0.0155(7) -0.0024(6) -0.0031(6) 0.0011(6)
C8' 0.0189(8) 0.0224(9) 0.0180(8) -0.0020(7) 0.0011(6) -0.0029(7)
C9' 0.0168(9) 0.0269(9) 0.0282(9) -0.0075(7) 0.0006(7) -0.0034(7)
C10' 0.0332(11) 0.0410(12) 0.0257(10) -0.0113(9) -0.0069(8) -0.0058(9)
C11' 0.0109(7) 0.0217(8) 0.0142(7) -0.0036(6) 0.0008(6) 0.0004(6)
C12' 0.0152(8) 0.0204(8) 0.0157(7) -0.0038(6) 0.0023(6) 0.0002(6)
C13' 0.0173(8) 0.0243(9) 0.0223(8) -0.0050(7) 0.0024(7) -0.0043(7)
C14' 0.0164(8) 0.0361(10) 0.0175(8) -0.0066(7) -0.0021(6) -0.0041(7)
C15' 0.0176(8) 0.0330(10) 0.0154(8) 0.0000(7) -0.0016(6) 0.0000(7)
C16' 0.0138(8) 0.0245(9) 0.0167(8) -0.0008(6) 0.0004(6) 0.0001(6)
C17' 0.0170(8) 0.0231(9) 0.0178(8) -0.0006(7) 0.0007(6) -0.0044(7)
C18' 0.0411(12) 0.0234(10) 0.0379(11) 0.0023(8) -0.0068(9) -0.0045(9)
C19' 0.0203(9) 0.0554(14) 0.0209(9) 0.0030(9) 0.0039(7) -0.0063(9)
C20' 0.0185(8) 0.0297(10) 0.0187(8) 0.0056(7) -0.0037(6) -0.0040(7)
C21' 0.0220(9) 0.0416(12) 0.0223(9) 0.0095(8) -0.0006(7) -0.0037(8)
C22' 0.0286(10) 0.0287(10) 0.0328(10) 0.0044(8) -0.0031(8) -0.0021(8)
C23' 0.0216(9) 0.0243(9) 0.0261(9) 0.0072(7) 0.0016(7) 0.0001(7)
C24' 0.0162(8) 0.0307(9) 0.0139(7) 0.0000(7) 0.0002(6) -0.0001(7)
C25' 0.0132(7) 0.0200(8) 0.0133(7) -0.0040(6) 0.0043(6) 0.0004(6)
C26' 0.0168(8) 0.0256(9) 0.0141(7) -0.0018(6) 0.0051(6) 0.0037(7)
C27' 0.0144(8) 0.0357(10) 0.0199(8) -0.0047(7) 0.0016(6) 0.0030(7)
C28' 0.0159(8) 0.0308(10) 0.0285(9) -0.0096(8) 0.0034(7) -0.0046(7)
C29' 0.0202(9) 0.0199(8) 0.0240(9) -0.0028(7) 0.0071(7) -0.0020(7)
C30' 0.0146(8) 0.0185(8) 0.0159(7) -0.0032(6) 0.0056(6) 0.0013(6)
C31' 0.0215(9) 0.0280(9) 0.0171(8) 0.0038(7) 0.0046(7) 0.0085(7)
C32' 0.0374(11) 0.0231(9) 0.0264(9) 0.0008(7) 0.0046(8) 0.0100(8)
C33' 0.0234(9) 0.0347(10) 0.0202(9) 0.0067(8) 0.0058(7) 0.0086(8)
C34' 0.0236(10) 0.0434(12) 0.0331(11) 0.0112(9) 0.0074(8) 0.0142(9)
C35' 0.0195(8) 0.0175(8) 0.0141(7) 0.0007(6) 0.0035(6) -0.0007(6)
C36' 0.0292(10) 0.0210(9) 0.0137(8) -0.0001(6) 0.0038(7) -0.0027(7)
C37' 0.0297(10) 0.0209(9) 0.0210(8) 0.0024(7) 0.0075(7) -0.0019(7)
C38' 0.0175(8) 0.0236(9) 0.0183(8) 0.0029(7) 0.0014(6) 0.0022(7)

loop_
_atom_type_symbol
_atom_type_description
_atom_type_scat_dispersion_real
_atom_type_scat_dispersion_imag
_atom_type_scat_source
C C 0.0033 0.0016 'International Tables Vol C Tables 4.2.6.8 and 6.1.1.4'
H H 0.0000 0.0000 'International Tables Vol C Tables 4.2.6.8 and 6.1.1.4'
N N 0.0061 0.0033 'International Tables Vol C Tables 4.2.6.8 and 6.1.1.4'
O O 0.0106 0.0060 'International Tables Vol C Tables 4.2.6.8 and 6.1.1.4'
Zr Zr -2.9673 0.5597 'International Tables Vol C Tables 4.2.6.8 and 6.1.1.4'

loop_
_geom_angle_atom_site_label_1
_geom_angle_atom_site_label_2
_geom_angle_atom_site_label_3
_geom_angle
O1 Zr1 N2 140.82(5)
O1 Zr1 C23 108.06(6)
N2 Zr1 C23 108.40(6)
O1 Zr1 C24 100.17(5)
N2 Zr1 C24 87.95(5)
C23 Zr1 C24 98.81(7)
O1 Zr1 N1 92.04(5)
N2 Zr1 N1 70.48(5)
C23 Zr1 N1 95.86(6)
C24 Zr1 N1 156.91(6)
C25 O1 Zr1 170.38(11)
C1 N1 C7 119.99(13)
C1 N1 Zr1 118.90(10)
C7 N1 Zr1 120.77(10)
C6 N2 C11 114.43(13)
C6 N2 Zr1 121.39(10)
C11 N2 Zr1 123.94(10)
N1 C1 C6 115.85(14)
N1 C1 C2 125.37(14)
C6 C1 C2 118.62(14)
C1 C2 C3 111.89(14)
C1 C2 H2A 109.2
C3 C2 H2A 109.2
C1 C2 H2B 109.2
C3 C2 H2B 109.2
H2A C2 H2B 107.9
C4 C3 C2 109.91(15)
C4 C3 H3A 109.7
C2 C3 H3A 109.7
C4 C3 H3B 109.7
C2 C3 H3B 109.7
H3A C3 H3B 108.2
C5 C4 C3 111.52(14)
C5 C4 H4A 109.3
C3 C4 H4A 109.3
C5 C4 H4B 109.3
C3 C4 H4B 109.3
H4A C4 H4B 108.0
C6 C5 C4 123.68(15)
C6 C5 H5A 118.2
C4 C5 H5A 118.2
C5 C6 N2 127.15(15)
C5 C6 C1 119.32(14)
N2 C6 C1 113.37(13)
N1 C7 C8 113.39(13)
N1 C7 H7A 108.9
C8 C7 H7A 108.9
N1 C7 H7B 108.9
C8 C7 H7B 108.9
H7A C7 H7B 107.7
C7 C8 C9 110.96(14)
C7 C8 H8A 109.4
C9 C8 H8A 109.4
C7 C8 H8B 109.4
C9 C8 H8B 109.4
H8A C8 H8B 108.0
C10 C9 C8 111.58(15)
C10 C9 H9A 109.3
C8 C9 H9A 109.3
C10 C9 H9B 109.3
C8 C9 H9B 109.3
H9A C9 H9B 108.0
C9 C10 H10A 109.5
C9 C10 H10B 109.5
H10A C10 H10B 109.5
C9 C10 H10C 109.5
H10A C10 H10C 109.5
H10B C10 H10C 109.5
C12 C11 C16 120.14(14)
C12 C11 N2 119.44(14)
C16 C11 N2 120.41(15)
C13 C12 C11 118.84(15)
C13 C12 C17 118.52(15)
C11 C12 C17 122.62(14)
C14 C13 C12 121.27(17)
C14 C13 H13A 119.4
C12 C13 H13A 119.4
C13 C14 C15 119.63(16)
C13 C14 H14 120.2
C15 C14 H14 120.2
C14 C15 C16 121.35(16)
C14 C15 H15A 119.3
C16 C15 H15A 119.3
C15 C16 C11 118.58(16)
C15 C16 C20 119.66(15)
C11 C16 C20 121.73(14)
C12 C17 C18 112.26(14)
C12 C17 C19 110.75(14)
C18 C17 C19 109.63(15)
C12 C17 H17A 108.0
C18 C17 H17A 108.0
C19 C17 H17A 108.0
C17 C18 H18A 109.5
C17 C18 H18B 109.5
H18A C18 H18B 109.5
C17 C18 H18C 109.5
H18A C18 H18C 109.5
H18B C18 H18C 109.5
C17 C19 H19A 109.5
C17 C19 H19B 109.5
H19A C19 H19B 109.5
C17 C19 H19C 109.5
H19A C19 H19C 109.5
H19B C19 H19C 109.5
C16 C20 C21 113.54(15)
C16 C20 C22 110.55(16)
C21 C20 C22 108.97(15)
C16 C20 H20A 107.9
C21 C20 H20A 107.9
C22 C20 H20A 107.9
C20 C21 H21A 109.5
C20 C21 H21B 109.5
H21A C21 H21B 109.5
C20 C21 H21C 109.5
H21A C21 H21C 109.5
H21B C21 H21C 109.5
C20 C22 H22A 109.5
C20 C22 H22B 109.5
H22A C22 H22B 109.5
C20 C22 H22C 109.5
H22A C22 H22C 109.5
H22B C22 H22C 109.5
Zr1 C23 H23A 109.5
Zr1 C23 H23B 109.5
H23A C23 H23B 109.5
Zr1 C23 H23C 109.5
H23A C23 H23C 109.5
H23B C23 H23C 109.5
Zr1 C24 H24A 109.5
Zr1 C24 H24B 109.5
H24A C24 H24B 109.5
Zr1 C24 H24C 109.5
H24A C24 H24C 109.5
H24B C24 H24C 109.5
O1 C25 C30 119.67(15)
O1 C25 C26 119.25(15)
C30 C25 C26 121.08(15)
C27 C26 C25 117.14(16)
C27 C26 C31 119.96(16)
C25 C26 C31 122.88(15)
C28 C27 C26 121.77(18)
C28 C27 H27A 119.1
C26 C27 H27A 119.1
C27 C28 C29 119.84(17)
C27 C28 H28A 120.1
C29 C28 H28A 120.1
C28 C29 C30 121.64(17)
C28 C29 H29A 119.2
C30 C29 H29A 119.2
C29 C30 C25 117.21(16)
C29 C30 C35 120.24(16)
C25 C30 C35 122.43(15)
C26 C31 C33 110.21(14)
C26 C31 C34 111.38(15)
C33 C31 C34 106.71(14)
C26 C31 C32 110.99(14)
C33 C31 C32 111.32(15)
C34 C31 C32 106.09(14)
C31 C32 H32A 109.5
C31 C32 H32B 109.5
H32A C32 H32B 109.5
C31 C32 H32C 109.5
H32A C32 H32C 109.5
H32B C32 H32C 109.5
C31 C33 H33A 109.5
C31 C33 H33B 109.5
H33A C33 H33B 109.5
C31 C33 H33C 109.5
H33A C33 H33C 109.5
H33B C33 H33C 109.5
C31 C34 H34A 109.5
C31 C34 H34B 109.5
H34A C34 H34B 109.5
C31 C34 H34C 109.5
H34A C34 H34C 109.5
H34B C34 H34C 109.5
C37 C35 C30 111.11(15)
C37 C35 C36 105.92(14)
C30 C35 C36 109.42(14)
C37 C35 C38 106.75(15)
C30 C35 C38 112.62(14)
C36 C35 C38 110.79(15)
C35 C36 H36A 109.5
C35 C36 H36B 109.5
H36A C36 H36B 109.5
C35 C36 H36C 109.5
H36A C36 H36C 109.5
H36B C36 H36C 109.5
C35 C37 H37A 109.5
C35 C37 H37B 109.5
H37A C37 H37B 109.5
C35 C37 H37C 109.5
H37A C37 H37C 109.5
H37B C37 H37C 109.5
C35 C38 H38A 109.5
C35 C38 H38B 109.5
H38A C38 H38B 109.5
C35 C38 H38C 109.5
H38A C38 H38C 109.5
H38B C38 H38C 109.5
O1' Zr1' N2' 143.17(5)
O1' Zr1' C23' 106.00(6)
N2' Zr1' C23' 108.05(6)
O1' Zr1' C24' 98.99(5)
N2' Zr1' C24' 88.51(6)
C23' Zr1' C24' 100.20(7)
O1' Zr1' N1' 90.54(5)
N2' Zr1' N1' 70.48(5)
C23' Zr1' N1' 99.44(6)
C24' Zr1' N1' 154.83(6)
C25' O1' Zr1' 162.53(10)
C1' N1' C7' 120.48(14)
C1' N1' Zr1' 118.55(11)
C7' N1' Zr1' 120.49(10)
C6' N2' C11' 113.17(13)
C6' N2' Zr1' 121.08(10)
C11' N2' Zr1' 125.47(10)
N1' C1' C6' 115.70(14)
N1' C1' C2' 125.67(15)
C6' C1' C2' 118.61(14)
C1' C2' C3' 111.92(14)
C1' C2' H2'A 109.2
C3' C2' H2'A 109.2
C1' C2' H2'B 109.2
C3' C2' H2'B 109.2
H2'A C2' H2'B 107.9
C4' C3' C2' 110.40(15)
C4' C3' H3'A 109.6
C2' C3' H3'A 109.6
C4' C3' H3'B 109.6
C2' C3' H3'B 109.6
H3'A C3' H3'B 108.1
C5' C4' C3' 111.51(15)
C5' C4' H4'A 109.3
C3' C4' H4'A 109.3
C5' C4' H4'B 109.3
C3' C4' H4'B 109.3
H4'A C4' H4'B 108.0
C6' C5' C4' 124.12(16)
C6' C5' H5'A 117.9
C4' C5' H5'A 117.9
C5' C6' N2' 126.86(15)
C5' C6' C1' 119.57(15)
N2' C6' C1' 113.56(14)
N1' C7' C8' 113.19(13)
N1' C7' H7'A 108.9
C8' C7' H7'A 108.9
N1' C7' H7'B 108.9
C8' C7' H7'B 108.9
H7'A C7' H7'B 107.8
C9' C8' C7' 112.11(15)
C9' C8' H8'A 109.2
C7' C8' H8'A 109.2
C9' C8' H8'B 109.2
C7' C8' H8'B 109.2
H8'A C8' H8'B 107.9
C8' C9' C10' 113.34(16)
C8' C9' H9'A 108.9
C10' C9' H9'A 108.9
C8' C9' H9'B 108.9
C10' C9' H9'B 108.9
H9'A C9' H9'B 107.7
C9' C10' H10D 109.5
C9' C10' H10E 109.5
H10D C10' H10E 109.5
C9' C10' H10F 109.5
H10D C10' H10F 109.5
H10E C10' H10F 109.5
C16' C11' C12' 119.84(15)
C16' C11' N2' 120.58(15)
C12' C11' N2' 119.57(14)
C13' C12' C11' 118.98(16)
C13' C12' C17' 118.77(15)
C11' C12' C17' 122.19(15)
C14' C13' C12' 121.54(17)
C14' C13' H13B 119.2
C12' C13' H13B 119.2
C13' C14' C15' 119.10(16)
C13' C14' H14B 120.5
C15' C14' H14B 120.5
C14' C15' C16' 121.73(17)
C14' C15' H15B 119.1
C16' C15' H15B 119.1
C15' C16' C11' 118.72(16)
C15' C16' C20' 118.53(15)
C11' C16' C20' 122.71(15)
C12' C17' C18' 111.97(15)
C12' C17' C19' 110.33(15)
C18' C17' C19' 109.89(17)
C12' C17' H17B 108.2
C18' C17' H17B 108.2
C19' C17' H17B 108.2
C17' C18' H18D 109.5
C17' C18' H18E 109.5
H18D C18' H18E 109.5
C17' C18' H18F 109.5
H18D C18' H18F 109.5
H18E C18' H18F 109.5
C17' C19' H19D 109.5
C17' C19' H19E 109.5
H19D C19' H19E 109.5
C17' C19' H19F 109.5
H19D C19' H19F 109.5
H19E C19' H19F 109.5
C16' C20' C22' 110.82(15)
C16' C20' C21' 111.95(16)
C22' C20' C21' 110.05(15)
C16' C20' H20B 108.0
C22' C20' H20B 108.0
C21' C20' H20B 108.0
C20' C21' H21D 109.5
C20' C21' H21E 109.5
H21D C21' H21E 109.5
C20' C21' H21F 109.5
H21D C21' H21F 109.5
H21E C21' H21F 109.5
C20' C22' H22D 109.5
C20' C22' H22E 109.5
H22D C22' H22E 109.5
C20' C22' H22F 109.5
H22D C22' H22F 109.5
H22E C22' H22F 109.5
Zr1' C23' H23D 109.5
Zr1' C23' H23E 109.5
H23D C23' H23E 109.5
Zr1' C23' H23F 109.5
H23D C23' H23F 109.5
H23E C23' H23F 109.5
Zr1' C24' H24D 109.5
Zr1' C24' H24E 109.5
H24D C24' H24E 109.5
Zr1' C24' H24F 109.5
H24D C24' H24F 109.5
H24E C24' H24F 109.5
O1' C25' C30' 119.86(14)
O1' C25' C26' 119.52(15)
C30' C25' C26' 120.62(15)
C27' C26' C25' 117.01(16)
C27' C26' C31' 120.09(16)
C25' C26' C31' 122.81(16)
C28' C27' C26' 121.76(17)
C28' C27' H27B 119.1
C26' C27' H27B 119.1
C27' C28' C29' 119.52(17)
C27' C28' H28B 120.2
C29' C28' H28B 120.2
C28' C29' C30' 121.63(17)
C28' C29' H29B 119.2
C30' C29' H29B 119.2
C29' C30' C25' 117.34(15)
C29' C30' C35' 120.49(15)
C25' C30' C35' 122.04(15)
C33' C31' C26' 111.12(14)
C33' C31' C32' 110.94(16)
C26' C31' C32' 110.34(14)
C33' C31' C34' 107.01(15)
C26' C31' C34' 110.69(16)
C32' C31' C34' 106.59(16)
C31' C32' H32D 109.5
C31' C32' H32E 109.5
H32D C32' H32E 109.5
C31' C32' H32F 109.5
H32D C32' H32F 109.5
H32E C32' H32F 109.5
C31' C33' H33D 109.5
C31' C33' H33E 109.5
H33D C33' H33E 109.5
C31' C33' H33F 109.5
H33D C33' H33F 109.5
H33E C33' H33F 109.5
C31' C34' H34D 109.5
C31' C34' H34E 109.5
H34D C34' H34E 109.5
C31' C34' H34F 109.5
H34D C34' H34F 109.5
H34E C34' H34F 109.5
C38' C35' C37' 106.61(14)
C38' C35' C30' 112.17(13)
C37' C35' C30' 111.28(14)
C38' C35' C36' 111.40(14)
C37' C35' C36' 106.12(13)
C30' C35' C36' 109.09(14)
C35' C36' H36D 109.5
C35' C36' H36E 109.5
H36D C36' H36E 109.5
C35' C36' H36F 109.5
H36D C36' H36F 109.5
H36E C36' H36F 109.5
C35' C37' H37D 109.5
C35' C37' H37E 109.5
H37D C37' H37E 109.5
C35' C37' H37F 109.5
H37D C37' H37F 109.5
H37E C37' H37F 109.5
C35' C38' H38D 109.5
C35' C38' H38E 109.5
H38D C38' H38E 109.5
C35' C38' H38F 109.5
H38D C38' H38F 109.5
H38E C38' H38F 109.5

loop_
_geom_bond_atom_site_label_1
_geom_bond_atom_site_label_2
_geom_bond_distance
Zr1 O1 1.9684(11)
Zr1 N2 2.1678(13)
Zr1 C23 2.2276(17)
Zr1 C24 2.2776(16)
Zr1 N1 2.3184(13)
O1 C25 1.3641(19)
N1 C1 1.289(2)
N1 C7 1.4759(19)
N2 C6 1.397(2)
N2 C11 1.4403(19)
C1 C6 1.473(2)
C1 C2 1.503(2)
C2 C3 1.519(2)
C2 H2A 0.9900
C2 H2B 0.9900
C3 C4 1.516(3)
C3 H3A 0.9900
C3 H3B 0.9900
C4 C5 1.497(2)
C4 H4A 0.9900
C4 H4B 0.9900
C5 C6 1.354(2)
C5 H5A 0.9500
C7 C8 1.522(2)
C7 H7A 0.9900
C7 H7B 0.9900
C8 C9 1.527(2)
C8 H8A 0.9900
C8 H8B 0.9900
C9 C10 1.518(3)
C9 H9A 0.9900
C9 H9B 0.9900
C10 H10A 0.9800
C10 H10B 0.9800
C10 H10C 0.9800
C11 C12 1.408(2)
C11 C16 1.413(2)
C12 C13 1.397(2)
C12 C17 1.521(2)
C13 C14 1.381(3)
C13 H13A 0.9500
C14 C15 1.382(3)
C14 H14 0.9500
C15 C16 1.398(2)
C15 H15A 0.9500
C16 C20 1.518(2)
C17 C18 1.533(3)
C17 C19 1.535(2)
C17 H17A 1.0000
C18 H18A 0.9800
C18 H18B 0.9800
C18 H18C 0.9800
C19 H19A 0.9800
C19 H19B 0.9800
C19 H19C 0.9800
C20 C21 1.529(2)
C20 C22 1.530(3)
C20 H20A 1.0000
C21 H21A 0.9800
C21 H21B 0.9800
C21 H21C 0.9800
C22 H22A 0.9800
C22 H22B 0.9800
C22 H22C 0.9800
C23 H23A 0.9800
C23 H23B 0.9800
C23 H23C 0.9800
C24 H24A 0.9800
C24 H24B 0.9800
C24 H24C 0.9800
C25 C30 1.417(2)
C25 C26 1.419(2)
C26 C27 1.399(2)
C26 C31 1.536(2)
C27 C28 1.375(3)
C27 H27A 0.9500
C28 C29 1.381(3)
C28 H28A 0.9500
C29 C30 1.399(2)
C29 H29A 0.9500
C30 C35 1.538(2)
C31 C33 1.536(2)
C31 C34 1.537(2)
C31 C32 1.540(2)
C32 H32A 0.9800
C32 H32B 0.9800
C32 H32C 0.9800
C33 H33A 0.9800
C33 H33B 0.9800
C33 H33C 0.9800
C34 H34A 0.9800
C34 H34B 0.9800
C34 H34C 0.9800
C35 C37 1.534(2)
C35 C36 1.539(2)
C35 C38 1.541(3)
C36 H36A 0.9800
C36 H36B 0.9800
C36 H36C 0.9800
C37 H37A 0.9800
C37 H37B 0.9800
C37 H37C 0.9800
C38 H38A 0.9800
C38 H38B 0.9800
C38 H38C 0.9800
Zr1' O1' 1.9747(11)
Zr1' N2' 2.1696(14)
Zr1' C23' 2.2365(18)
Zr1' C24' 2.2763(17)
Zr1' N1' 2.3253(14)
O1' C25' 1.366(2)
N1' C1' 1.295(2)
N1' C7' 1.478(2)
N2' C6' 1.403(2)
N2' C11' 1.446(2)
C1' C6' 1.472(2)
C1' C2' 1.507(2)
C2' C3' 1.526(2)
C2' H2'A 0.9900
C2' H2'B 0.9900
C3' C4' 1.523(3)
C3' H3'A 0.9900
C3' H3'B 0.9900
C4' C5' 1.503(2)
C4' H4'A 0.9900
C4' H4'B 0.9900
C5' C6' 1.350(2)
C5' H5'A 0.9500
C7' C8' 1.527(2)
C7' H7'A 0.9900
C7' H7'B 0.9900
C8' C9' 1.525(2)
C8' H8'A 0.9900
C8' H8'B 0.9900
C9' C10' 1.525(3)
C9' H9'A 0.9900
C9' H9'B 0.9900
C10' H10D 0.9800
C10' H10E 0.9800
C10' H10F 0.9800
C11' C16' 1.408(2)
C11' C12' 1.411(2)
C12' C13' 1.395(2)
C12' C17' 1.521(2)
C13' C14' 1.381(3)
C13' H13B 0.9500
C14' C15' 1.381(3)
C14' H14B 0.9500
C15' C16' 1.397(2)
C15' H15B 0.9500
C16' C20' 1.519(2)
C17' C18' 1.524(3)
C17' C19' 1.530(2)
C17' H17B 1.0000
C18' H18D 0.9800
C18' H18E 0.9800
C18' H18F 0.9800
C19' H19D 0.9800
C19' H19E 0.9800
C19' H19F 0.9800
C20' C22' 1.533(3)
C20' C21' 1.535(3)
C20' H20B 1.0000
C21' H21D 0.9800
C21' H21E 0.9800
C21' H21F 0.9800
C22' H22D 0.9800
C22' H22E 0.9800
C22' H22F 0.9800
C23' H23D 0.9800
C23' H23E 0.9800
C23' H23F 0.9800
C24' H24D 0.9800
C24' H24E 0.9800
C24' H24F 0.9800
C25' C30' 1.417(2)
C25' C26' 1.420(2)
C26' C27' 1.401(3)
C26' C31' 1.535(3)
C27' C28' 1.374(3)
C27' H27B 0.9500
C28' C29' 1.388(3)
C28' H28B 0.9500
C29' C30' 1.390(2)
C29' H29B 0.9500
C30' C35' 1.540(2)
C31' C33' 1.535(2)
C31' C32' 1.536(3)
C31' C34' 1.541(3)
C32' H32D 0.9800
C32' H32E 0.9800
C32' H32F 0.9800
C33' H33D 0.9800
C33' H33E 0.9800
C33' H33F 0.9800
C34' H34D 0.9800
C34' H34E 0.9800
C34' H34F 0.9800
C35' C38' 1.533(2)
C35' C37' 1.536(2)
C35' C36' 1.540(2)
C36' H36D 0.9800
C36' H36E 0.9800
C36' H36F 0.9800
C37' H37D 0.9800
C37' H37E 0.9800
C37' H37F 0.9800
C38' H38D 0.9800
C38' H38E 0.9800
C38' H38F 0.9800
